data_7112824
loop_
_publ_author_name
'Rosell\'o-Merino, Marta'
'D\'iez, Josefina'
'Conejero, Salvador'

_publ_section_title
;
 A simple, general route to 2-pyridylidene transition metal complexes.
;
_journal_issue 48
_journal_name_full 'Chemical communications (Cambridge, England)'
_journal_page_first 9247
_journal_page_last 9249
_journal_paper_doi 10.1039/c0cc03935g
_journal_volume 46
_journal_year 2010
_chemical_compound_source synthesis
_chemical_formula_moiety 'C7 H9 Au Cl N'
_chemical_formula_sum 'C7 H9 Au Cl N'
_chemical_formula_weight 339.57
_chemical_name_systematic
;
?
;
_space_group_IT_number 61
_symmetry_cell_setting orthorhombic
_symmetry_Int_Tables_number 61
_symmetry_space_group_name_Hall '-P 2ac 2ab'
_symmetry_space_group_name_H-M 'P b c a'
_atom_sites_solution_hydrogens geom
_atom_sites_solution_primary direct
_atom_sites_solution_secondary difmap
_audit_creation_method SHELXL-97
_cell_angle_alpha 90.00
_cell_angle_beta 90.00
_cell_angle_gamma 90.00
_cell_formula_units_Z 8
_cell_length_a 7.1822(2)
_cell_length_b 14.0369(3)
_cell_length_c 16.6733(3)
_cell_measurement_reflns_used 5618
_cell_measurement_temperature 100(2)
_cell_measurement_theta_max 73.7276
_cell_measurement_theta_min 3.1457
_cell_volume 1680.93(7)
_computing_cell_refinement
;
CrysAlisPro, Oxford Diffraction Ltd.,
Version 1.171.33.55 (release 05-01-2010 CrysAlis171 .NET)
(compiled Jan 5 2010,16:28:46)
;
_computing_data_collection
;
CrysAlisPro, Oxford Diffraction Ltd.,
Version 1.171.33.55 (release 05-01-2010 CrysAlis171 .NET)
(compiled Jan 5 2010,16:28:46)
;
_computing_data_reduction
;
CrysAlisPro, Oxford Diffraction Ltd.,
Version 1.171.33.55 (release 05-01-2010 CrysAlis171 .NET)
(compiled Jan 5 2010,16:28:46)
;
_computing_molecular_graphics 'PLATON (Spek, 2007)'
_computing_publication_material 'WinGX publication routines (Farrugia, 1999)'
_computing_structure_refinement 'SHELXL-97 (Sheldrick, 2008)'
_computing_structure_solution 'DIRDIF-99 (Beurskens, 1999)'
_diffrn_ambient_temperature 100(2)
_diffrn_detector_area_resol_mean 8.2640
_diffrn_measured_fraction_theta_full 0.996
_diffrn_measured_fraction_theta_max 0.996
_diffrn_measurement_device
;
165 mm Onyx CCD detector in \k-geometry diffractometer
;
_diffrn_measurement_device_type 'Xcalibur, Onyx, Nova'
_diffrn_measurement_method '\f and \w scans'
_diffrn_radiation_monochromator graphite
_diffrn_radiation_source 'fine-focus sealed tube'
_diffrn_radiation_type CuK\a
_diffrn_radiation_wavelength 1.5418
_diffrn_reflns_av_R_equivalents 0.0556
_diffrn_reflns_av_sigmaI/netI 0.0272
_diffrn_reflns_limit_h_max 8
_diffrn_reflns_limit_h_min -6
_diffrn_reflns_limit_k_max 17
_diffrn_reflns_limit_k_min -17
_diffrn_reflns_limit_l_max 20
_diffrn_reflns_limit_l_min -20
_diffrn_reflns_number 8548
_diffrn_reflns_theta_full 73.89
_diffrn_reflns_theta_max 73.89
_diffrn_reflns_theta_min 5.31
_exptl_absorpt_coefficient_mu 35.194
_exptl_absorpt_correction_T_max 1.00000
_exptl_absorpt_correction_T_min 0.09864
_exptl_absorpt_correction_type multi-scan
_exptl_absorpt_process_details
;
CrysAlisPro, Oxford Diffraction Ltd.,
Version 1.171.33.55 (release 05-01-2010 CrysAlis171 .NET)
(compiled Jan 5 2010,16:28:46)
Empirical absorption correction using spherical harmonics,
implemented in SCALE3 ABSPACK scaling algorithm.
;
_exptl_crystal_colour colourless
_exptl_crystal_density_diffrn 2.684
_exptl_crystal_density_method 'not measured'
_exptl_crystal_description prism
_exptl_crystal_F_000 1232
_exptl_crystal_size_max 0.093
_exptl_crystal_size_mid 0.046
_exptl_crystal_size_min 0.019
_refine_diff_density_max 2.455
_refine_diff_density_min -1.837
_refine_diff_density_rms 0.310
_refine_ls_extinction_method none
_refine_ls_goodness_of_fit_ref 1.116
_refine_ls_hydrogen_treatment constr
_refine_ls_matrix_type full
_refine_ls_number_parameters 93
_refine_ls_number_reflns 1698
_refine_ls_number_restraints 0
_refine_ls_restrained_S_all 1.116
_refine_ls_R_factor_all 0.0444
_refine_ls_R_factor_gt 0.0398
_refine_ls_shift/su_max 0.001
_refine_ls_shift/su_mean 0.000
_refine_ls_structure_factor_coef Fsqd
_refine_ls_weighting_details 'calc w=1/[\s^2^(Fo^2^)+(0.0777P)^2^+3.5800P] where P=(Fo^2^+2Fc^2^)/3'
_refine_ls_weighting_scheme calc
_refine_ls_wR_factor_gt 0.1090
_refine_ls_wR_factor_ref 0.1130
_reflns_number_gt 1518
_reflns_number_total 1698
_reflns_threshold_expression >2\s(I)
_cod_data_source_file c0cc03935g.txt
_cod_data_source_block 5b
_cod_database_code 7112824

loop_
_symmetry_equiv_pos_as_xyz
'x, y, z'
'-x+1/2, y+1/2, z'
'x, -y+1/2, z+1/2'
'-x+1/2, -y, z+1/2'
'-x, -y, -z'
'x-1/2, -y-1/2, -z'
'-x, y-1/2, -z-1/2'
'x-1/2, y, -z-1/2'

loop_
_atom_site_label
_atom_site_type_symbol
_atom_site_fract_x
_atom_site_fract_y
_atom_site_fract_z
_atom_site_U_iso_or_equiv
_atom_site_adp_type
_atom_site_occupancy
_atom_site_symmetry_multiplicity
_atom_site_calc_flag
_atom_site_refinement_flags
C1 C 0.1066(10) 0.1655(5) 0.3242(4) 0.0224(14) Uani 1 1 d .
C2 C 0.0589(9) 0.2623(5) 0.3355(4) 0.0223(13) Uani 1 1 d .
C5 C 0.1227(9) 0.1453(5) 0.4659(4) 0.0241(15) Uani 1 1 d .
H5 H 0.1468 0.1045 0.5102 0.029 Uiso 1 1 calc R
C4 C 0.0771(11) 0.2393(5) 0.4784(4) 0.0289(15) Uani 1 1 d .
H4 H 0.0666 0.2639 0.5313 0.035 Uiso 1 1 calc R
C3 C 0.0468(10) 0.2977(5) 0.4126(4) 0.0265(14) Uani 1 1 d .
H3 H 0.0172 0.3630 0.4207 0.032 Uiso 1 1 calc R
C6 C 0.1715(11) 0.0082(5) 0.3806(4) 0.0239(14) Uani 1 1 d .
H6A H 0.0617 -0.0238 0.3584 0.036 Uiso 1 1 calc R
H6B H 0.2007 -0.0187 0.4333 0.036 Uiso 1 1 calc R
H6C H 0.2777 -0.0011 0.3445 0.036 Uiso 1 1 calc R
C7 C 0.0241(11) 0.3248(5) 0.2643(5) 0.0297(15) Uani 1 1 d .
H7A H -0.0347 0.3842 0.2820 0.045 Uiso 1 1 calc R
H7B H -0.0584 0.2918 0.2266 0.045 Uiso 1 1 calc R
H7C H 0.1426 0.3392 0.2379 0.045 Uiso 1 1 calc R
Au1 Au 0.13592(4) 0.10813(2) 0.214200(17) 0.01969(18) Uani 1 1 d .
Cl1 Cl 0.1660(2) 0.04358(12) 0.08815(10) 0.0264(4) Uani 1 1 d .
N1 N 0.1332(7) 0.1108(4) 0.3889(4) 0.0178(13) Uani 1 1 d .

loop_
_atom_site_aniso_label
_atom_site_aniso_U_11
_atom_site_aniso_U_22
_atom_site_aniso_U_33
_atom_site_aniso_U_23
_atom_site_aniso_U_13
_atom_site_aniso_U_12
C1 0.030(3) 0.019(3) 0.019(3) 0.001(3) 0.005(3) 0.000(3)
C2 0.018(3) 0.019(3) 0.030(3) 0.000(3) 0.001(3) -0.004(3)
C5 0.025(4) 0.027(4) 0.021(3) -0.007(3) -0.003(2) -0.004(3)
C4 0.038(4) 0.023(3) 0.025(3) -0.006(3) -0.002(3) -0.002(3)
C3 0.025(3) 0.023(3) 0.032(3) -0.004(3) 0.001(3) 0.002(3)
C6 0.035(3) 0.022(3) 0.015(3) -0.003(3) 0.002(3) 0.004(3)
C7 0.034(4) 0.021(3) 0.035(4) 0.002(3) -0.003(3) -0.005(3)
Au1 0.0248(3) 0.0176(2) 0.0167(2) 0.00040(9) -0.00056(9) -0.00167(9)
Cl1 0.0385(9) 0.0240(8) 0.0165(7) -0.0006(6) 0.0016(6) -0.0034(7)
N1 0.019(3) 0.017(3) 0.018(3) -0.003(2) -0.0062(19) 0.0010(18)

loop_
_atom_type_symbol
_atom_type_description
_atom_type_scat_dispersion_real
_atom_type_scat_dispersion_imag
_atom_type_scat_source
C C 0.0181 0.0091 'International Tables Vol C Tables 4.2.6.8 and 6.1.1.4'
H H 0.0000 0.0000 'International Tables Vol C Tables 4.2.6.8 and 6.1.1.4'
Au Au -4.4197 7.2980 'International Tables Vol C Tables 4.2.6.8 and 6.1.1.4'
Cl Cl 0.3639 0.7018 'International Tables Vol C Tables 4.2.6.8 and 6.1.1.4'
N N 0.0311 0.0180 'International Tables Vol C Tables 4.2.6.8 and 6.1.1.4'

loop_
_geom_angle_atom_site_label_1
_geom_angle_atom_site_label_2
_geom_angle_atom_site_label_3
_geom_angle
N1 C1 C2 118.7(6)
N1 C1 Au1 119.3(5)
C2 C1 Au1 122.0(5)
C3 C2 C1 119.0(6)
C3 C2 C7 121.1(6)
C1 C2 C7 119.9(6)
N1 C5 C4 119.5(7)
N1 C5 H5 120.2
C4 C5 H5 120.2
C5 C4 C3 118.9(7)
C5 C4 H4 120.5
C3 C4 H4 120.5
C2 C3 C4 121.0(6)
C2 C3 H3 119.5
C4 C3 H3 119.5
N1 C6 H6A 109.5
N1 C6 H6B 109.5
H6A C6 H6B 109.5
N1 C6 H6C 109.5
H6A C6 H6C 109.5
H6B C6 H6C 109.5
C2 C7 H7A 109.5
C2 C7 H7B 109.5
H7A C7 H7B 109.5
C2 C7 H7C 109.5
H7A C7 H7C 109.5
H7B C7 H7C 109.5
C1 Au1 Cl1 179.3(2)
C1 N1 C5 122.9(6)
C1 N1 C6 120.9(6)
C5 N1 C6 116.3(6)

loop_
_geom_bond_atom_site_label_1
_geom_bond_atom_site_label_2
_geom_bond_distance
C1 N1 1.337(9)
C1 C2 1.413(9)
C1 Au1 2.015(7)
C2 C3 1.382(10)
C2 C7 1.496(10)
C5 N1 1.375(10)
C5 C4 1.376(10)
C5 H5 0.9500
C4 C3 1.386(10)
C4 H4 0.9500
C3 H3 0.9500
C6 N1 1.472(8)
C6 H6A 0.9800
C6 H6B 0.9800
C6 H6C 0.9800
C7 H7A 0.9800
C7 H7B 0.9800
C7 H7C 0.9800
Au1 Cl1 2.2989(16)

loop_
_geom_torsion_atom_site_label_1
_geom_torsion_atom_site_label_2
_geom_torsion_atom_site_label_3
_geom_torsion_atom_site_label_4
_geom_torsion
N1 C1 C2 C3 1.9(10)
Au1 C1 C2 C3 -178.0(5)
N1 C1 C2 C7 -178.6(6)
Au1 C1 C2 C7 1.5(9)
N1 C5 C4 C3 -1.4(11)
C1 C2 C3 C4 -1.3(11)
C7 C2 C3 C4 179.3(7)
C5 C4 C3 C2 1.0(11)
N1 C1 Au1 Cl1 135(17)
C2 C1 Au1 Cl1 -45(17)
C2 C1 N1 C5 -2.4(10)
Au1 C1 N1 C5 177.5(5)
C2 C1 N1 C6 176.1(6)
Au1 C1 N1 C6 -4.0(8)
C4 C5 N1 C1 2.2(10)
C4 C5 N1 C6 -176.4(6)
